data_4084812
loop_
_publ_author_name
'Plotzitzka, Jacqueline'
'Kleeberg, Christian'

_publ_section_title
;
 CuI-Catalyzed Conjugate Addition of Silyl Boronic Esters: Retracing
 Catalytic Cycles Using Isolated Copper and Boron Enolate Intermediates
;
_journal_issue 23
_journal_name_full Organometallics
_journal_page_first 6915
_journal_paper_doi 10.1021/om500989w
_journal_volume 33
_journal_year 2014
_chemical_formula_moiety
;
 C39 H53 Cu N2 O Si, C33 H48 B Cu N2 O3, C7 H8
;
_chemical_formula_sum 'C79 H109 B Cu2 N4 O4 Si'
_chemical_formula_weight 1344.68
_chemical_name_systematic
;
 ?
;
_space_group_crystal_system triclinic
_space_group_IT_number 2
_space_group_name_Hall '-P 1'
_space_group_name_H-M_alt 'P -1'
_symmetry_space_group_name_Hall '-P 1'
_symmetry_space_group_name_H-M 'P -1'
_atom_sites_solution_hydrogens geom
_atom_sites_solution_primary direct
_audit_creation_method SHELXL-2013
_cell_angle_alpha 84.258(4)
_cell_angle_beta 74.488(4)
_cell_angle_gamma 85.516(4)
_cell_formula_units_Z 2
_cell_length_a 12.7068(6)
_cell_length_b 16.1349(8)
_cell_length_c 19.5473(9)
_cell_measurement_reflns_used 30945
_cell_measurement_temperature 101(3)
_cell_measurement_theta_max 74.80
_cell_measurement_theta_min 3.61
_cell_volume 3836.8(3)
_computing_cell_refinement
;
 CrysAlisPro, Agilent Technologies,
 Version 1.171.36.28 (release 01-02-2013 CrysAlis171 .NET)
 (compiled Feb  1 2013,16:14:44)
;
_computing_data_collection
;
 CrysAlisPro, Agilent Technologies,
 Version 1.171.36.28 (release 01-02-2013 CrysAlis171 .NET)
 (compiled Feb  1 2013,16:14:44)
;
_computing_data_reduction
;
 CrysAlisPro, Agilent Technologies,
 Version 1.171.36.28 (release 01-02-2013 CrysAlis171 .NET)
 (compiled Feb  1 2013,16:14:44)
;
_computing_molecular_graphics
;
 Diamond 3.2i, K. Brandenburg, Crystal Impact GbR, Bonn, Germany.
;
_computing_publication_material
;
 WinGX v2013.2 (L. J. Farrugia, J. Appl. Cryst., 1999, 32, 837-838.)
;
_computing_structure_refinement
;
 SHELXL-2013 (G. M. Sheldrick, Acta Cryst. (2008). A64, 122-122)'
;
_computing_structure_solution
;
 SIR-92 (A. Altomare, G. Cascarano, C. Giacovazzo and A. Guagliardi,
 J. Appl. Crystallogr. 1993, 26, 343-350.)
;
_diffrn_ambient_temperature 101(3)
_diffrn_detector_area_resol_mean 10.3543
_diffrn_measured_fraction_theta_full 1.000
_diffrn_measured_fraction_theta_max 0.997
_diffrn_measurement_device_type 'Oxford Diffraction, Xcalibur, Atlas, Nova'
_diffrn_measurement_method \w-scan
_diffrn_radiation_monochromator mirror
_diffrn_radiation_source 'Nova (Cu) X-ray Source'
_diffrn_radiation_type CuK\a
_diffrn_radiation_wavelength 1.54184
_diffrn_reflns_av_R_equivalents 0.0513
_diffrn_reflns_av_unetI/netI 0.0294
_diffrn_reflns_Laue_measured_fraction_full 1.000
_diffrn_reflns_Laue_measured_fraction_max 0.997
_diffrn_reflns_limit_h_max 15
_diffrn_reflns_limit_h_min -15
_diffrn_reflns_limit_k_max 20
_diffrn_reflns_limit_k_min -20
_diffrn_reflns_limit_l_max 24
_diffrn_reflns_limit_l_min -24
_diffrn_reflns_number 96252
_diffrn_reflns_point_group_measured_fraction_full 1.000
_diffrn_reflns_point_group_measured_fraction_max 0.997
_diffrn_reflns_theta_full 67.684
_diffrn_reflns_theta_max 75.000
_diffrn_reflns_theta_min 3.475
_exptl_absorpt_coefficient_mu 1.201
_exptl_absorpt_correction_T_max 1.000
_exptl_absorpt_correction_T_min 0.735
_exptl_absorpt_correction_type multi-scan
_exptl_absorpt_process_details
;
 CrysAlisPro, Agilent Technologies,
 Version 1.171.36.28 (release 01-02-2013 CrysAlis171 .NET)
 (compiled Feb  1 2013,16:14:44)
 Empirical absorption correction using spherical harmonics,
 implemented in SCALE3 ABSPACK scaling algorithm.
;
_exptl_crystal_colour 'clear colourless'
_exptl_crystal_density_diffrn 1.164
_exptl_crystal_description irregular
_exptl_crystal_F_000 1440
_exptl_crystal_size_max 0.24
_exptl_crystal_size_mid 0.18
_exptl_crystal_size_min 0.08
_refine_diff_density_max 0.874
_refine_diff_density_min -0.592
_refine_diff_density_rms 0.057
_refine_ls_extinction_method none
_refine_ls_goodness_of_fit_ref 1.048
_refine_ls_hydrogen_treatment constr
_refine_ls_matrix_type full
_refine_ls_number_parameters 986
_refine_ls_number_reflns 15758
_refine_ls_number_restraints 123
_refine_ls_restrained_S_all 1.054
_refine_ls_R_factor_all 0.0631
_refine_ls_R_factor_gt 0.0552
_refine_ls_shift/su_max 0.001
_refine_ls_shift/su_mean 0.000
_refine_ls_structure_factor_coef Fsqd
_refine_ls_weighting_details 'w=1/[\s^2^(Fo^2^)+(0.0688P)^2^+3.2941P] where P=(Fo^2^+2Fc^2^)/3'
_refine_ls_weighting_scheme calc
_refine_ls_wR_factor_gt 0.1404
_refine_ls_wR_factor_ref 0.1462
_reflns_number_gt 13877
_reflns_number_total 15758
_reflns_threshold_expression 'I > 2\s(I)'
_cod_data_source_file om500989w_si_002.cif
_cod_data_source_block jp21ck
_cod_depositor_comments 'Adding full bibliography for 4084808--4084813.cif.'
_cod_database_code 4084812
_shelx_space_group_comment
;
The symmetry employed for this shelxl refinement is uniquely defined
by the following loop, which should always be used as a source of
symmetry information in preference to the above space-group names.
They are only intended as comments.
;
_shelxl_version_number 2013-4

loop_
_space_group_symop_operation_xyz
'x, y, z'
'-x, -y, -z'

loop_
_atom_site_label
_atom_site_type_symbol
_atom_site_fract_x
_atom_site_fract_y
_atom_site_fract_z
_atom_site_U_iso_or_equiv
_atom_site_adp_type
_atom_site_occupancy
_atom_site_site_symmetry_order
_atom_site_calc_flag
_atom_site_refinement_flags_posn
_atom_site_refinement_flags_adp
_atom_site_refinement_flags_occupancy
_atom_site_disorder_assembly
_atom_site_disorder_group
C1 C 0.5590(3) 0.1408(2) 0.76668(19) 0.0588(8) Uani 0.656(3) 1 d . . P A 1
H1 H 0.5627 0.1998 0.7622 0.071 Uiso 0.656(3) 1 calc R U P A 1
C2 C 0.6519(4) 0.0972(3) 0.7402(2) 0.0451(10) Uani 0.656(3) 1 d . . P A 1
H2 H 0.6485 0.0387 0.7393 0.054 Uiso 0.656(3) 1 calc R U P A 1
C3 C 0.7637(3) 0.1346(3) 0.7112(2) 0.0421(9) Uani 0.656(3) 1 d . . P A 1
H3 H 0.7552 0.1950 0.7202 0.051 Uiso 0.656(3) 1 calc R U P A 1
C4 C 0.8452(16) 0.0916(11) 0.7503(12) 0.053(3) Uani 0.656(3) 1 d . . P A 1
H4A H 0.8214 0.1030 0.8006 0.080 Uiso 0.656(3) 1 calc R U P A 1
H4B H 0.9177 0.1131 0.7288 0.080 Uiso 0.656(3) 1 calc R U P A 1
H4C H 0.8485 0.0313 0.7465 0.080 Uiso 0.656(3) 1 calc R U P A 1
C5 C 0.7065(7) 0.1685(10) 0.5684(5) 0.074(2) Uani 0.656(3) 1 d . . P A 1
H5A H 0.6903 0.2278 0.5762 0.111 Uiso 0.656(3) 1 calc R U P A 1
H5B H 0.6400 0.1379 0.5881 0.111 Uiso 0.656(3) 1 calc R U P A 1
H5C H 0.7331 0.1623 0.5172 0.111 Uiso 0.656(3) 1 calc R U P A 1
C6 C 0.8495(13) 0.0113(11) 0.5950(7) 0.117(6) Uani 0.656(3) 1 d . . P A 1
H6A H 0.7887 -0.0229 0.6212 0.175 Uiso 0.656(3) 1 calc R U P A 1
H6B H 0.9149 -0.0070 0.6111 0.175 Uiso 0.656(3) 1 calc R U P A 1
H6C H 0.8642 0.0051 0.5439 0.175 Uiso 0.656(3) 1 calc R U P A 1
Si1 Si 0.81121(10) 0.12700(10) 0.61261(8) 0.0561(5) Uani 0.656(3) 1 d D . P A 1
C7 C 0.9385(3) 0.1871(3) 0.5775(3) 0.0595(14) Uani 0.656(3) 1 d D . P A 1
C8 C 1.0398(7) 0.1495(5) 0.5426(8) 0.0776(14) Uani 0.656(3) 1 d D . P A 1
H8 H 1.0443 0.0912 0.5375 0.093 Uiso 0.656(3) 1 calc R U P A 1
C9 C 1.1321(8) 0.1932(6) 0.5157(9) 0.084(3) Uani 0.656(3) 1 d D . P A 1
H9 H 1.1971 0.1668 0.4884 0.100 Uiso 0.656(3) 1 calc R U P A 1
C10 C 1.1297(5) 0.2760(5) 0.5285(4) 0.076(2) Uani 0.656(3) 1 d D . P A 1
H10 H 1.1936 0.3065 0.5105 0.091 Uiso 0.656(3) 1 calc R U P A 1
C11 C 1.0350(8) 0.3148(5) 0.5674(7) 0.0699(16) Uani 0.656(3) 1 d D . P A 1
H11 H 1.0354 0.3703 0.5796 0.084 Uiso 0.656(3) 1 calc R U P A 1
C12 C 0.9376(5) 0.2715(4) 0.5889(3) 0.072(2) Uani 0.656(3) 1 d D . P A 1
H12 H 0.8709 0.2999 0.6113 0.086 Uiso 0.656(3) 1 calc R U P A 1
C1A C 0.5590(3) 0.1408(2) 0.76668(19) 0.0588(8) Uani 0.344(3) 1 d . . P A 2
H1A H 0.5936 0.1783 0.7872 0.071 Uiso 0.344(3) 1 calc R U P A 2
C2A C 0.6074(7) 0.1099(6) 0.6967(5) 0.0474(19) Uani 0.344(3) 1 d . . P A 2
H2A H 0.5784 0.0636 0.6829 0.057 Uiso 0.344(3) 1 calc R U P A 2
C3A C 0.7056(7) 0.1526(5) 0.6455(4) 0.0439(18) Uani 0.344(3) 1 d . . P A 2
H3A H 0.7017 0.2123 0.6562 0.053 Uiso 0.344(3) 1 calc R U P A 2
C4A C 0.6833(18) 0.150(2) 0.5781(13) 0.074(2) Uani 0.344(3) 1 d . . P A 2
H4A1 H 0.6178 0.1857 0.5764 0.111 Uiso 0.344(3) 1 calc R U P A 2
H4A2 H 0.6711 0.0926 0.5714 0.111 Uiso 0.344(3) 1 calc R U P A 2
H4A3 H 0.7457 0.1701 0.5402 0.111 Uiso 0.344(3) 1 calc R U P A 2
C5A C 0.830(4) 0.107(3) 0.752(2) 0.053(3) Uani 0.344(3) 1 d . . P A 2
H5A1 H 0.7950 0.0582 0.7800 0.080 Uiso 0.344(3) 1 calc R U P A 2
H5A2 H 0.7880 0.1580 0.7699 0.080 Uiso 0.344(3) 1 calc R U P A 2
H5A3 H 0.9047 0.1082 0.7575 0.080 Uiso 0.344(3) 1 calc R U P A 2
C6A C 0.853(3) 0.000(2) 0.6323(16) 0.117(6) Uani 0.344(3) 1 d . . P A 2
H6A1 H 0.9253 -0.0238 0.6350 0.175 Uiso 0.344(3) 1 calc R U P A 2
H6A2 H 0.8466 -0.0004 0.5834 0.175 Uiso 0.344(3) 1 calc R U P A 2
H6A3 H 0.7965 -0.0343 0.6646 0.175 Uiso 0.344(3) 1 calc R U P A 2
Si1A Si 0.8351(2) 0.1030(2) 0.6576(1) 0.0436(7) Uani 0.344(3) 1 d D . P A 2
C7A C 0.9502(6) 0.1670(5) 0.6020(4) 0.0595(14) Uani 0.344(3) 1 d D . P A 2
C8A C 1.0347(14) 0.1341(8) 0.5475(15) 0.0776(14) Uani 0.344(3) 1 d D . P A 2
H8A H 1.0326 0.0779 0.5377 0.093 Uiso 0.344(3) 1 calc R U P A 2
C9A C 1.1199(15) 0.1799(9) 0.5080(17) 0.084(3) Uani 0.344(3) 1 d D . P A 2
H9A H 1.1803 0.1538 0.4760 0.100 Uiso 0.344(3) 1 calc R U P A 2
C10A C 1.1169(11) 0.2644(9) 0.5152(9) 0.076(2) Uani 0.344(3) 1 d D . P A 2
H10A H 1.1756 0.2966 0.4879 0.091 Uiso 0.344(3) 1 calc R U P A 2
C11A C 1.0293(14) 0.3024(7) 0.5617(14) 0.0699(16) Uani 0.344(3) 1 d D . P A 2
H11A H 1.0229 0.3614 0.5622 0.084 Uiso 0.344(3) 1 calc R U P A 2
C12A C 0.9492(9) 0.2528(5) 0.6085(7) 0.072(2) Uani 0.344(3) 1 d D . P A 2
H12A H 0.8942 0.2779 0.6447 0.086 Uiso 0.344(3) 1 calc R U P A 2
C13 C 0.38914(17) -0.10432(14) 0.80875(11) 0.0287(4) Uani 1 1 d . . . . .
C14 C 0.3144(2) -0.22153(15) 0.79224(13) 0.0356(5) Uani 1 1 d . . . . .
H14 H 0.2816 -0.2595 0.7711 0.043 Uiso 1 1 calc R U . . .
C15 C 0.3393(2) -0.23388(15) 0.85583(14) 0.0359(5) Uani 1 1 d . . . . .
H15 H 0.3277 -0.2825 0.8880 0.043 Uiso 1 1 calc R U . . .
C16 C 0.3284(2) -0.09946(15) 0.69957(13) 0.0346(5) Uani 1 1 d . . . . .
C17 C 0.2377(2) -0.04293(17) 0.70580(15) 0.0433(6) Uani 1 1 d . . . . .
C18 C 0.2246(3) 0.00120(18) 0.64289(17) 0.0525(7) Uani 1 1 d . . . . .
H18 H 0.1640 0.0401 0.6447 0.063 Uiso 1 1 calc R U . . .
C19 C 0.2983(3) -0.01112(19) 0.57845(16) 0.0553(8) Uani 1 1 d . . . . .
H19 H 0.2887 0.0202 0.5365 0.066 Uiso 1 1 calc R U . . .
C20 C 0.3855(3) -0.06806(19) 0.57394(15) 0.0500(7) Uani 1 1 d . . . . .
H20 H 0.4346 -0.0762 0.5287 0.060 Uiso 1 1 calc R U . . .
C21 C 0.4035(2) -0.11440(16) 0.63457(13) 0.0384(5) Uani 1 1 d . . . . .
C22 C 0.1552(2) -0.03031(19) 0.77610(16) 0.0489(7) Uani 1 1 d . . . . .
H22 H 0.1859 -0.0593 0.8147 0.059 Uiso 1 1 calc R U . . .
C23 C 0.1346(3) 0.0620(2) 0.7899(2) 0.0624(9) Uani 1 1 d . . . . .
H23A H 0.2040 0.0859 0.7879 0.094 Uiso 1 1 calc R U . . .
H23B H 0.0842 0.0674 0.8371 0.094 Uiso 1 1 calc R U . . .
H23C H 0.1024 0.0918 0.7536 0.094 Uiso 1 1 calc R U . . .
C24 C 0.0486(3) -0.0706(2) 0.77938(19) 0.0590(8) Uani 1 1 d . . . . .
H24A H 0.0184 -0.0452 0.7405 0.088 Uiso 1 1 calc R U . . .
H24B H -0.0042 -0.0619 0.8252 0.088 Uiso 1 1 calc R U . . .
H24C H 0.0633 -0.1306 0.7746 0.088 Uiso 1 1 calc R U . . .
C25 C 0.5018(2) -0.17534(18) 0.63049(14) 0.0436(6) Uani 1 1 d . . . . .
H25 H 0.4803 -0.2208 0.6694 0.052 Uiso 1 1 calc R U . . .
C26 C 0.5977(3) -0.1324(2) 0.64385(18) 0.0585(8) Uani 1 1 d . . . . .
H26A H 0.6600 -0.1728 0.6416 0.088 Uiso 1 1 calc R U . . .
H26B H 0.5752 -0.1110 0.6911 0.088 Uiso 1 1 calc R U . . .
H26C H 0.6189 -0.0861 0.6074 0.088 Uiso 1 1 calc R U . . .
C27 C 0.5398(3) -0.2161(2) 0.55997(16) 0.0573(8) Uani 1 1 d . . . . .
H27A H 0.4781 -0.2420 0.5509 0.086 Uiso 1 1 calc R U . . .
H27B H 0.5981 -0.2589 0.5627 0.086 Uiso 1 1 calc R U . . .
H27C H 0.5677 -0.1736 0.5212 0.086 Uiso 1 1 calc R U . . .
C28 C 0.4174(2) -0.14466(15) 0.92734(12) 0.0336(5) Uani 1 1 d . . . . .
C29 C 0.5272(2) -0.15999(18) 0.92813(14) 0.0412(6) Uani 1 1 d . . . . .
C30 C 0.5551(3) -0.1400(2) 0.98897(17) 0.0549(8) Uani 1 1 d . . . . .
H30 H 0.6288 -0.1492 0.9914 0.066 Uiso 1 1 calc R U . . .
C31 C 0.4791(3) -0.1075(2) 1.04495(16) 0.0586(8) Uani 1 1 d . . . . .
H31 H 0.5005 -0.0948 1.0856 0.070 Uiso 1 1 calc R U . . .
C32 C 0.3718(3) -0.0933(2) 1.04257(15) 0.0505(7) Uani 1 1 d . . . . .
H32 H 0.3197 -0.0711 1.0819 0.061 Uiso 1 1 calc R U . . .
C33 C 0.3381(2) -0.11094(16) 0.98317(13) 0.0375(5) Uani 1 1 d . . . . .
C34 C 0.6134(2) -0.1936(2) 0.86642(16) 0.0509(7) Uani 1 1 d . . . . .
H34 H 0.5761 -0.2058 0.8298 0.061 Uiso 1 1 calc R U . . .
C35 C 0.6972(3) -0.1288(3) 0.8320(2) 0.0723(10) Uani 1 1 d . . . . .
H35A H 0.6596 -0.0772 0.8180 0.108 Uiso 1 1 calc R U . . .
H35B H 0.7487 -0.1503 0.7898 0.108 Uiso 1 1 calc R U . . .
H35C H 0.7373 -0.1175 0.8662 0.108 Uiso 1 1 calc R U . . .
C36 C 0.6690(3) -0.2751(3) 0.8895(2) 0.0743(11) Uani 1 1 d . . . . .
H36A H 0.7038 -0.2653 0.9268 0.111 Uiso 1 1 calc R U . . .
H36B H 0.7245 -0.2953 0.8485 0.111 Uiso 1 1 calc R U . . .
H36C H 0.6142 -0.3170 0.9079 0.111 Uiso 1 1 calc R U . . .
C37 C 0.2203(2) -0.09151(17) 0.98026(14) 0.0412(5) Uani 1 1 d . . . . .
H37 H 0.2135 -0.1087 0.9339 0.049 Uiso 1 1 calc R U . . .
C38 C 0.1919(3) 0.0019(2) 0.9814(2) 0.0670(9) Uani 1 1 d . . . . .
H38A H 0.1177 0.0138 0.9759 0.101 Uiso 1 1 calc R U . . .
H38B H 0.2440 0.0318 0.9423 0.101 Uiso 1 1 calc R U . . .
H38C H 0.1959 0.0203 1.0269 0.101 Uiso 1 1 calc R U . . .
C39 C 0.1398(3) -0.1403(2) 1.03992(17) 0.0529(7) Uani 1 1 d . . . . .
H39A H 0.1592 -0.2002 1.0377 0.079 Uiso 1 1 calc R U . . .
H39B H 0.0656 -0.1287 1.0343 0.079 Uiso 1 1 calc R U . . .
H39C H 0.1429 -0.1234 1.0861 0.079 Uiso 1 1 calc R U . . .
C40 C 0.21298(18) 0.36896(14) 0.85484(12) 0.0308(4) Uani 1 1 d . . . . .
C41 C 0.2780(2) 0.23391(14) 0.86523(13) 0.0345(5) Uani 1 1 d . . . . .
H41 H 0.3272 0.1861 0.8601 0.041 Uiso 1 1 calc R U . . .
C42 C 0.1711(2) 0.23691(14) 0.90021(13) 0.0349(5) Uani 1 1 d . . . . .
H42 H 0.1299 0.1912 0.9247 0.042 Uiso 1 1 calc R U . . .
C43 C 0.40532(19) 0.33776(15) 0.79139(14) 0.0356(5) Uani 1 1 d . . . . .
C44 C 0.4216(2) 0.33050(16) 0.71885(15) 0.0429(6) Uani 1 1 d . . . . .
C45 C 0.5237(3) 0.3507(2) 0.67492(19) 0.0570(8) Uani 1 1 d . . . . .
H45 H 0.5387 0.3466 0.6250 0.068 Uiso 1 1 calc R U . . .
C46 C 0.6038(3) 0.37674(19) 0.7031(2) 0.0614(9) Uani 1 1 d . . . . .
H46 H 0.6729 0.3901 0.6723 0.074 Uiso 1 1 calc R U . . .
C47 C 0.5846(2) 0.38338(19) 0.7749(2) 0.0552(8) Uani 1 1 d . . . . .
H47 H 0.6404 0.4018 0.7929 0.066 Uiso 1 1 calc R U . . .
C48 C 0.4848(2) 0.36353(17) 0.82174(17) 0.0440(6) Uani 1 1 d . . . . .
C49 C 0.3326(3) 0.3022(2) 0.68848(15) 0.0496(6) Uani 1 1 d . . . . .
H49 H 0.2700 0.2857 0.7297 0.059 Uiso 1 1 calc R U . . .
C50 C 0.2908(4) 0.3747(3) 0.6444(2) 0.0775(11) Uani 1 1 d . . . . .
H50A H 0.2632 0.4211 0.6742 0.116 Uiso 1 1 calc R U . . .
H50B H 0.2317 0.3564 0.6269 0.116 Uiso 1 1 calc R U . . .
H50C H 0.3507 0.3930 0.6039 0.116 Uiso 1 1 calc R U . . .
C51 C 0.3712(3) 0.2260(2) 0.64674(19) 0.0669(9) Uani 1 1 d . . . . .
H51A H 0.4291 0.2411 0.6039 0.100 Uiso 1 1 calc R U . . .
H51B H 0.3097 0.2057 0.6330 0.100 Uiso 1 1 calc R U . . .
H51C H 0.3996 0.1821 0.6765 0.100 Uiso 1 1 calc R U . . .
C52 C 0.4632(2) 0.3697(2) 0.90118(19) 0.0560(8) Uani 1 1 d . . . . .
H52 H 0.4011 0.3338 0.9253 0.067 Uiso 1 1 calc R U . . .
C53 C 0.4275(5) 0.4583(4) 0.9204(3) 0.122(2) Uani 1 1 d . . . . .
H53A H 0.4105 0.4601 0.9722 0.184 Uiso 1 1 calc R U . . .
H53B H 0.3623 0.4766 0.9041 0.184 Uiso 1 1 calc R U . . .
H53C H 0.4866 0.4954 0.8974 0.184 Uiso 1 1 calc R U . . .
C54 C 0.5587(3) 0.3389(3) 0.9308(2) 0.0711(10) Uani 1 1 d . . . . .
H54A H 0.6167 0.3786 0.9148 0.107 Uiso 1 1 calc R U . . .
H54B H 0.5867 0.2843 0.9138 0.107 Uiso 1 1 calc R U . . .
H54C H 0.5347 0.3339 0.9830 0.107 Uiso 1 1 calc R U . . .
C55 C 0.02075(18) 0.34750(14) 0.92448(13) 0.0316(5) Uani 1 1 d . . . . .
C56 C -0.01441(19) 0.34977(14) 0.99842(13) 0.0316(5) Uani 1 1 d . . . . .
C57 C -0.1243(2) 0.37200(15) 1.02846(14) 0.0357(5) Uani 1 1 d . . . . .
H57 H -0.1507 0.3734 1.0786 0.043 Uiso 1 1 calc R U . . .
C58 C -0.1948(2) 0.39194(16) 0.98556(14) 0.0383(5) Uani 1 1 d . . . . .
H58 H -0.2696 0.4066 1.0065 0.046 Uiso 1 1 calc R U . . .
C59 C -0.1572(2) 0.39076(16) 0.91229(14) 0.0383(5) Uani 1 1 d . . . . .
H59 H -0.2067 0.4057 0.8837 0.046 Uiso 1 1 calc R U . . .
C60 C -0.04900(19) 0.36825(15) 0.87956(13) 0.0343(5) Uani 1 1 d . . . . .
C61 C 0.06235(19) 0.32942(15) 1.04656(13) 0.0342(5) Uani 1 1 d . . . . .
H61 H 0.1370 0.3154 1.0158 0.041 Uiso 1 1 calc R U . . .
C62 C 0.0696(2) 0.40504(17) 1.08582(15) 0.0428(6) Uani 1 1 d . . . . .
H62A H 0.0920 0.4528 1.0512 0.064 Uiso 1 1 calc R U . . .
H62B H 0.1234 0.3924 1.1136 0.064 Uiso 1 1 calc R U . . .
H62C H -0.0021 0.4185 1.1178 0.064 Uiso 1 1 calc R U . . .
C63 C 0.0257(2) 0.25323(17) 1.09837(15) 0.0457(6) Uani 1 1 d . . . . .
H63A H -0.0478 0.2653 1.1288 0.069 Uiso 1 1 calc R U . . .
H63B H 0.0769 0.2402 1.1281 0.069 Uiso 1 1 calc R U . . .
H63C H 0.0244 0.2054 1.0714 0.069 Uiso 1 1 calc R U . . .
C64 C -0.0099(2) 0.36312(17) 0.79927(14) 0.0398(5) Uani 1 1 d . . . . .
H64 H 0.0685 0.3775 0.7840 0.048 Uiso 1 1 calc R U . . .
C65 C -0.0717(3) 0.4239(2) 0.75750(17) 0.0598(8) Uani 1 1 d . . . . .
H65A H -0.0362 0.4229 0.7064 0.090 Uiso 1 1 calc R U . . .
H65B H -0.0714 0.4803 0.7719 0.090 Uiso 1 1 calc R U . . .
H65C H -0.1473 0.4076 0.7671 0.090 Uiso 1 1 calc R U . . .
C66 C -0.0145(5) 0.2751(2) 0.7809(2) 0.0898(15) Uani 1 1 d . . . . .
H66A H -0.0910 0.2610 0.7906 0.135 Uiso 1 1 calc R U . . .
H66B H 0.0228 0.2365 0.8099 0.135 Uiso 1 1 calc R U . . .
H66C H 0.0217 0.2707 0.7303 0.135 Uiso 1 1 calc R U . . .
N1 N 0.34624(15) -0.14270(12) 0.76427(10) 0.0301(4) Uani 1 1 d . . . . .
N2 N 0.38511(15) -0.16173(12) 0.86488(10) 0.0297(4) Uani 1 1 d . . . . .
N3 N 0.30153(15) 0.31517(12) 0.83828(11) 0.0310(4) Uani 1 1 d . . . . .
N4 N 0.13241(15) 0.31957(12) 0.89359(11) 0.0308(4) Uani 1 1 d . . . . .
O1 O 0.46442(15) 0.11196(11) 0.79786(10) 0.0397(4) Uani 1 1 d . . . . .
O2 O 0.20289(15) 0.59235(10) 0.79303(10) 0.0388(4) Uani 1 1 d . . . . .
O3 O 0.1465(5) 0.5715(2) 0.6878(2) 0.0615(13) Uani 0.782(7) 1 d D . P B 3
O4 O 0.1425(3) 0.7047(2) 0.7201(2) 0.0397(9) Uani 0.782(7) 1 d D . P B 3
C67 C 0.1292(5) 0.6274(3) 0.6282(2) 0.0670(15) Uani 0.782(7) 1 d D . P B 3
C68 C 0.0867(4) 0.7096(2) 0.6640(2) 0.0474(11) Uani 0.782(7) 1 d D . P B 3
C69 C 0.0478(9) 0.5890(5) 0.5973(4) 0.110(2) Uani 0.782(7) 1 d D . P B 3
H69A H 0.0813 0.5379 0.5755 0.165 Uiso 0.782(7) 1 calc R U P B 3
H69B H 0.0275 0.6288 0.5611 0.165 Uiso 0.782(7) 1 calc R U P B 3
H69C H -0.0178 0.5756 0.6355 0.165 Uiso 0.782(7) 1 calc R U P B 3
C70 C 0.2399(7) 0.6347(4) 0.5746(3) 0.094(2) Uani 0.782(7) 1 d D . P B 3
H70A H 0.2628 0.5814 0.5536 0.141 Uiso 0.782(7) 1 calc R U P B 3
H70B H 0.2938 0.6490 0.5985 0.141 Uiso 0.782(7) 1 calc R U P B 3
H70C H 0.2345 0.6784 0.5369 0.141 Uiso 0.782(7) 1 calc R U P B 3
C71 C -0.0351(4) 0.7134(4) 0.7002(3) 0.0725(16) Uani 0.782(7) 1 d D . P B 3
H71A H -0.0560 0.7666 0.7217 0.109 Uiso 0.782(7) 1 calc R U P B 3
H71B H -0.0519 0.6673 0.7373 0.109 Uiso 0.782(7) 1 calc R U P B 3
H71C H -0.0760 0.7089 0.6649 0.109 Uiso 0.782(7) 1 calc R U P B 3
C72 C 0.1174(6) 0.7891(3) 0.6158(4) 0.0585(11) Uani 0.782(7) 1 d D . P B 3
H72A H 0.1962 0.7863 0.5931 0.088 Uiso 0.782(7) 1 calc R U P B 3
H72B H 0.0985 0.8374 0.6442 0.088 Uiso 0.782(7) 1 calc R U P B 3
H72C H 0.0773 0.7947 0.5790 0.088 Uiso 0.782(7) 1 calc R U P B 3
O3A O 0.0958(10) 0.5731(6) 0.7111(7) 0.051(4) Uani 0.218(7) 1 d D . P B 4
O4A O 0.1807(12) 0.6959(9) 0.7006(7) 0.055(5) Uani 0.218(7) 1 d D . P B 4
C67A C 0.0524(9) 0.6306(6) 0.6620(6) 0.063(5) Uani 0.218(7) 1 d D . P B 4
C68A C 0.1431(9) 0.6944(7) 0.6370(5) 0.050(4) Uani 0.218(7) 1 d D . P B 4
C69A C -0.0587(8) 0.6664(9) 0.7030(8) 0.068(5) Uani 0.218(7) 1 d D . P B 4
H69D H -0.1118 0.6228 0.7142 0.102 Uiso 0.218(7) 1 calc R U P B 4
H69E H -0.0835 0.7129 0.6739 0.102 Uiso 0.218(7) 1 calc R U P B 4
H69F H -0.0521 0.6864 0.7473 0.102 Uiso 0.218(7) 1 calc R U P B 4
C70A C 0.042(2) 0.5805(12) 0.6025(9) 0.110(2) Uani 0.218(7) 1 d D . P B 4
H70D H -0.0129 0.5392 0.6217 0.165 Uiso 0.218(7) 1 calc R U P B 4
H70E H 0.1131 0.5519 0.5820 0.165 Uiso 0.218(7) 1 calc R U P B 4
H70F H 0.0206 0.6181 0.5655 0.165 Uiso 0.218(7) 1 calc R U P B 4
C71A C 0.1014(19) 0.7826(7) 0.6194(13) 0.0585(11) Uani 0.218(7) 1 d D . P B 4
H71D H 0.1615 0.8203 0.6096 0.088 Uiso 0.218(7) 1 calc R U P B 4
H71E H 0.0428 0.8005 0.6598 0.088 Uiso 0.218(7) 1 calc R U P B 4
H71F H 0.0731 0.7840 0.5773 0.088 Uiso 0.218(7) 1 calc R U P B 4
C72A C 0.2399(14) 0.6678(10) 0.5768(8) 0.094(2) Uani 0.218(7) 1 d D . P B 4
H72D H 0.2675 0.6115 0.5895 0.141 Uiso 0.218(7) 1 calc R U P B 4
H72E H 0.2980 0.7069 0.5693 0.141 Uiso 0.218(7) 1 calc R U P B 4
H72F H 0.2163 0.6679 0.5330 0.141 Uiso 0.218(7) 1 calc R U P B 4
Cu1 Cu 0.43243(3) 0.00391(2) 0.79978(2) 0.02975(9) Uani 1 1 d . . . . .
Cu2 Cu 0.20687(3) 0.48206(2) 0.82440(2) 0.03096(9) Uani 1 1 d . . . . .
B1 B 0.1642(3) 0.62012(18) 0.73819(16) 0.0399(6) Uani 1 1 d . . . . .
C73 C 0.5027(7) 0.5896(5) 0.6916(5) 0.103(4) Uani 0.535(8) 1 d DG U P C 5
H73 H 0.4468 0.6016 0.7331 0.123 Uiso 0.535(8) 1 calc R U P C 5
C74 C 0.4756(6) 0.5627(6) 0.6334(6) 0.146(5) Uani 0.535(8) 1 d G U P C 5
H74 H 0.4012 0.5563 0.6352 0.176 Uiso 0.535(8) 1 calc R U P C 5
C75 C 0.5574(9) 0.5451(7) 0.5727(5) 0.140(6) Uani 0.535(8) 1 d G U P C 5
H75 H 0.5389 0.5267 0.5329 0.168 Uiso 0.535(8) 1 calc R U P C 5
C76 C 0.6663(8) 0.5544(7) 0.5701(5) 0.120(4) Uani 0.535(8) 1 d G U P C 5
H76 H 0.7222 0.5424 0.5285 0.144 Uiso 0.535(8) 1 calc R U P C 5
C77 C 0.6933(6) 0.5814(6) 0.6282(6) 0.134(5) Uani 0.535(8) 1 d DG U P C 5
H77 H 0.7677 0.5878 0.6265 0.161 Uiso 0.535(8) 1 calc R U P C 5
C78 C 0.6116(8) 0.5990(5) 0.6890(4) 0.109(4) Uani 0.535(8) 1 d DG U P C 5
C79 C 0.6419(14) 0.619(2) 0.7551(8) 0.317(17) Uani 0.535(8) 1 d D U P C 5
H79A H 0.5752 0.6286 0.7931 0.476 Uiso 0.535(8) 1 calc R U P C 5
H79B H 0.6842 0.6690 0.7444 0.476 Uiso 0.535(8) 1 calc R U P C 5
H79C H 0.6860 0.5718 0.7707 0.476 Uiso 0.535(8) 1 calc R U P C 5
C73A C 0.4922(5) 0.5747(4) 0.6753(4) 0.073(3) Uani 0.465(8) 1 d DG U P C 6
H73A H 0.4310 0.5604 0.6605 0.088 Uiso 0.465(8) 1 calc R U P C 6
C74A C 0.4782(4) 0.5977(4) 0.7439(3) 0.069(2) Uani 0.465(8) 1 d G U P C 6
H74A H 0.4074 0.5992 0.7761 0.083 Uiso 0.465(8) 1 calc R U P C 6
C75A C 0.5678(5) 0.6186(4) 0.7655(3) 0.069(2) Uani 0.465(8) 1 d G U P C 6
H75A H 0.5582 0.6344 0.8124 0.083 Uiso 0.465(8) 1 calc R U P C 6
C76A C 0.6714(4) 0.6165(4) 0.7184(4) 0.083(3) Uani 0.465(8) 1 d G U P C 6
H76A H 0.7326 0.6308 0.7331 0.100 Uiso 0.465(8) 1 calc R U P C 6
C77A C 0.6854(4) 0.5935(5) 0.6497(3) 0.087(4) Uani 0.465(8) 1 d DG U P C 6
H77A H 0.7562 0.5921 0.6175 0.105 Uiso 0.465(8) 1 calc R U P C 6
C78A C 0.5958(6) 0.5726(4) 0.6282(3) 0.085(3) Uani 0.465(8) 1 d DG U P C 6
C79A C 0.6117(11) 0.5450(15) 0.5541(6) 0.141(7) Uani 0.465(8) 1 d D U P C 6
H79D H 0.5410 0.5320 0.5478 0.212 Uiso 0.465(8) 1 calc R U P C 6
H79E H 0.6617 0.4952 0.5480 0.212 Uiso 0.465(8) 1 calc R U P C 6
H79F H 0.6428 0.5899 0.5186 0.212 Uiso 0.465(8) 1 calc R U P C 6

loop_
_atom_site_aniso_label
_atom_site_aniso_U_11
_atom_site_aniso_U_22
_atom_site_aniso_U_33
_atom_site_aniso_U_23
_atom_site_aniso_U_13
_atom_site_aniso_U_12
C1 0.0530(17) 0.0466(16) 0.066(2) 0.0069(14) 0.0008(15) -0.0076(13)
C2 0.050(2) 0.043(2) 0.044(2) -0.0026(17) -0.0131(19) -0.0115(18)
C3 0.036(2) 0.047(2) 0.044(2) -0.0083(17) -0.0112(17) -0.0053(16)
C4 0.046(6) 0.063(7) 0.054(2) 0.008(5) -0.019(4) -0.013(5)
C5 0.029(5) 0.154(8) 0.035(3) 0.007(4) 0.001(3) -0.036(3)
C6 0.064(3) 0.105(7) 0.182(15) -0.090(12) -0.001(9) -0.023(4)
Si1 0.0420(7) 0.0851(10) 0.0443(8) -0.0202(7) -0.0098(5) -0.0087(6)
C7 0.057(2) 0.090(4) 0.035(3) -0.014(3) -0.011(2) -0.019(2)
C8 0.050(2) 0.104(4) 0.073(3) -0.007(4) -0.0052(18) -0.011(2)
C9 0.055(3) 0.103(5) 0.077(5) 0.016(4) 0.000(3) -0.005(3)
C10 0.048(2) 0.126(5) 0.054(4) 0.024(3) -0.020(3) -0.029(2)
C11 0.077(3) 0.093(3) 0.047(3) -0.002(3) -0.021(2) -0.037(2)
C12 0.064(3) 0.102(4) 0.051(4) -0.018(3) -0.008(3) -0.028(3)
C1A 0.0530(17) 0.0466(16) 0.066(2) 0.0069(14) 0.0008(15) -0.0076(13)
C2A 0.043(4) 0.056(5) 0.048(5) 0.003(4) -0.020(4) -0.012(4)
C3A 0.043(4) 0.049(4) 0.034(4) 0.003(3) -0.002(3) -0.007(3)
C4A 0.029(5) 0.154(8) 0.035(3) 0.007(4) 0.001(3) -0.036(3)
C5A 0.046(6) 0.063(7) 0.054(2) 0.008(5) -0.019(4) -0.013(5)
C6A 0.064(3) 0.105(7) 0.182(15) -0.090(12) -0.001(9) -0.023(4)
Si1A 0.0431(12) 0.0529(13) 0.0352(13) -0.0018(9) -0.0105(9) -0.0066(9)
C7A 0.057(2) 0.090(4) 0.035(3) -0.014(3) -0.011(2) -0.019(2)
C8A 0.050(2) 0.104(4) 0.073(3) -0.007(4) -0.0052(18) -0.011(2)
C9A 0.055(3) 0.103(5) 0.077(5) 0.016(4) 0.000(3) -0.005(3)
C10A 0.048(2) 0.126(5) 0.054(4) 0.024(3) -0.020(3) -0.029(2)
C11A 0.077(3) 0.093(3) 0.047(3) -0.002(3) -0.021(2) -0.037(2)
C12A 0.064(3) 0.102(4) 0.051(4) -0.018(3) -0.008(3) -0.028(3)
C13 0.0278(10) 0.0343(11) 0.0255(10) 0.0004(8) -0.0106(8) -0.0008(8)
C14 0.0352(12) 0.0356(12) 0.0390(13) -0.0005(10) -0.0144(10) -0.0077(9)
C15 0.0362(12) 0.0326(11) 0.0398(13) 0.0057(9) -0.0131(10) -0.0076(9)
C16 0.0436(13) 0.0357(12) 0.0304(11) 0.0005(9) -0.0198(10) -0.0071(10)
C17 0.0554(16) 0.0418(13) 0.0419(14) -0.0027(11) -0.0295(12) -0.0002(11)
C18 0.073(2) 0.0440(15) 0.0525(17) 0.0035(12) -0.0401(16) -0.0004(13)
C19 0.084(2) 0.0486(16) 0.0431(16) 0.0090(12) -0.0360(16) -0.0131(15)
C20 0.0696(19) 0.0537(16) 0.0315(13) 0.0051(11) -0.0195(13) -0.0206(14)
C21 0.0489(14) 0.0401(13) 0.0309(12) -0.0007(10) -0.0164(11) -0.0136(11)
C22 0.0497(15) 0.0556(16) 0.0474(15) -0.0059(12) -0.0275(13) 0.0155(13)
C23 0.0524(18) 0.063(2) 0.080(2) -0.0275(17) -0.0264(17) 0.0066(15)
C24 0.0640(19) 0.0481(16) 0.064(2) 0.0053(14) -0.0194(16) -0.0004(14)
C25 0.0453(14) 0.0511(15) 0.0327(13) -0.0042(11) -0.0050(11) -0.0100(12)
C26 0.0460(16) 0.080(2) 0.0513(17) -0.0200(16) -0.0079(13) -0.0107(15)
C27 0.069(2) 0.0592(18) 0.0418(15) -0.0108(13) -0.0057(14) -0.0116(15)
C28 0.0369(12) 0.0382(12) 0.0290(11) 0.0095(9) -0.0169(9) -0.0086(9)
C29 0.0356(12) 0.0525(15) 0.0380(13) 0.0136(11) -0.0185(10) -0.0080(11)
C30 0.0501(16) 0.074(2) 0.0500(17) 0.0178(15) -0.0334(14) -0.0159(14)
C31 0.073(2) 0.076(2) 0.0377(15) 0.0065(14) -0.0330(15) -0.0196(17)
C32 0.0642(18) 0.0608(17) 0.0295(13) 0.0017(12) -0.0172(12) -0.0118(14)
C33 0.0431(13) 0.0425(13) 0.0282(11) 0.0060(10) -0.0135(10) -0.0080(10)
C34 0.0362(13) 0.0668(18) 0.0501(16) 0.0114(14) -0.0184(12) -0.0004(12)
C35 0.0461(17) 0.099(3) 0.066(2) 0.016(2) -0.0098(16) -0.0172(18)
C36 0.0537(19) 0.088(3) 0.074(2) 0.014(2) -0.0197(17) 0.0180(18)
C37 0.0399(13) 0.0471(14) 0.0351(13) -0.0012(10) -0.0083(10) -0.0016(11)
C38 0.0546(19) 0.0478(17) 0.094(3) 0.0081(17) -0.0171(18) -0.0023(14)
C39 0.0518(16) 0.0565(17) 0.0481(16) -0.0010(13) -0.0069(13) -0.0156(13)
C40 0.0310(11) 0.0327(11) 0.0333(11) -0.0003(9) -0.0166(9) -0.0046(9)
C41 0.0379(12) 0.0276(11) 0.0414(13) 0.0019(9) -0.0171(10) -0.0040(9)
C42 0.0373(12) 0.0272(11) 0.0419(13) 0.0039(9) -0.0148(10) -0.0053(9)
C43 0.0289(11) 0.0308(11) 0.0465(14) 0.0007(10) -0.0093(10) -0.0037(9)
C44 0.0420(14) 0.0369(13) 0.0456(14) 0.0015(11) -0.0061(11) -0.0015(10)
C45 0.0557(18) 0.0481(16) 0.0550(18) 0.0039(13) 0.0028(14) 0.0010(13)
C46 0.0390(15) 0.0431(15) 0.089(3) 0.0050(15) 0.0046(15) -0.0081(12)
C47 0.0336(13) 0.0464(16) 0.083(2) -0.0070(15) -0.0092(14) -0.0083(11)
C48 0.0298(12) 0.0386(13) 0.0661(18) -0.0079(12) -0.0150(12) -0.0026(10)
C49 0.0552(17) 0.0563(17) 0.0386(14) -0.0033(12) -0.0147(12) -0.0035(13)
C50 0.087(3) 0.078(3) 0.074(2) 0.007(2) -0.041(2) 0.003(2)
C51 0.082(2) 0.072(2) 0.0518(19) -0.0195(16) -0.0229(17) 0.0010(18)
C52 0.0391(14) 0.069(2) 0.070(2) -0.0170(16) -0.0271(14) -0.0057(13)
C53 0.174(6) 0.117(4) 0.115(4) -0.069(3) -0.107(4) 0.071(4)
C54 0.0486(18) 0.083(2) 0.086(3) 0.020(2) -0.0328(18) -0.0143(17)
C55 0.0295(11) 0.0290(10) 0.0394(12) 0.0014(9) -0.0144(9) -0.0063(8)
C56 0.0318(11) 0.0291(11) 0.0370(12) 0.0030(9) -0.0140(9) -0.0097(8)
C57 0.0334(12) 0.0370(12) 0.0386(13) 0.0007(10) -0.0123(10) -0.0083(9)
C58 0.0292(11) 0.0402(13) 0.0481(14) -0.0013(11) -0.0138(10) -0.0069(9)
C59 0.0326(12) 0.0418(13) 0.0459(14) 0.0008(10) -0.0194(11) -0.0076(10)
C60 0.0343(12) 0.0333(11) 0.0395(13) 0.0034(9) -0.0172(10) -0.0084(9)
C61 0.0324(11) 0.0365(12) 0.0367(12) 0.0031(9) -0.0151(10) -0.0055(9)
C62 0.0413(13) 0.0447(14) 0.0500(15) -0.0054(11) -0.0234(12) -0.0054(11)
C63 0.0513(15) 0.0433(14) 0.0460(15) 0.0105(11) -0.0216(12) -0.0113(12)
C64 0.0365(12) 0.0494(14) 0.0369(13) 0.0013(11) -0.0162(10) -0.0062(10)
C65 0.073(2) 0.066(2) 0.0442(16) 0.0030(14) -0.0265(15) 0.0045(16)
C66 0.177(5) 0.0473(19) 0.0445(18) -0.0059(15) -0.029(2) -0.002(2)
N1 0.0331(9) 0.0321(9) 0.0276(9) 0.0007(7) -0.0128(8) -0.0038(7)
N2 0.0294(9) 0.0329(9) 0.0287(9) 0.0029(7) -0.0118(7) -0.0048(7)
N3 0.0298(9) 0.0305(9) 0.0359(10) 0.0009(8) -0.0143(8) -0.0051(7)
N4 0.0298(9) 0.0287(9) 0.0359(10) 0.0023(7) -0.0129(8) -0.0048(7)
O1 0.0430(9) 0.0366(9) 0.0425(10) 0.0014(7) -0.0165(8) -0.0077(7)
O2 0.0475(10) 0.0327(8) 0.0425(9) 0.0030(7) -0.0237(8) -0.0071(7)
O3 0.112(4) 0.0344(15) 0.055(2) 0.0041(14) -0.053(3) -0.0115(18)
O4 0.052(2) 0.0344(15) 0.0379(18) 0.0044(12) -0.0235(17) -0.0063(13)
C67 0.121(5) 0.045(2) 0.049(3) 0.0068(19) -0.047(3) -0.013(3)
C68 0.067(3) 0.043(2) 0.041(2) 0.0070(16) -0.031(2) -0.0098(19)
C69 0.211(6) 0.069(3) 0.094(3) 0.014(2) -0.115(4) -0.032(3)
C70 0.159(5) 0.067(4) 0.048(2) -0.004(3) -0.020(3) 0.021(4)
C71 0.060(3) 0.088(4) 0.077(3) 0.035(3) -0.041(3) -0.019(3)
C72 0.087(3) 0.0483(18) 0.0451(18) 0.0117(14) -0.030(2) -0.0081(18)
O3A 0.072(9) 0.048(6) 0.047(8) 0.006(5) -0.042(7) -0.011(6)
O4A 0.082(12) 0.044(7) 0.049(9) 0.010(6) -0.035(8) -0.019(8)
C67A 0.105(14) 0.043(7) 0.059(10) 0.021(7) -0.059(11) -0.025(9)
C68A 0.062(10) 0.051(9) 0.038(8) 0.002(6) -0.016(7) -0.017(7)
C69A 0.042(9) 0.091(14) 0.071(11) 0.012(11) -0.025(8) 0.002(9)
C70A 0.211(6) 0.069(3) 0.094(3) 0.014(2) -0.115(4) -0.032(3)
C71A 0.087(3) 0.0483(18) 0.0451(18) 0.0117(14) -0.030(2) -0.0081(18)
C72A 0.159(5) 0.067(4) 0.048(2) -0.004(3) -0.020(3) 0.021(4)
Cu1 0.03509(18) 0.03062(17) 0.02645(17) 0.00155(12) -0.01374(13) -0.00437(13)
Cu2 0.03247(18) 0.02832(17) 0.03551(19) 0.00288(13) -0.01572(14) -0.00545(13)
B1 0.0480(16) 0.0346(14) 0.0413(15) 0.0030(11) -0.0193(13) -0.0097(12)
C73 0.105(7) 0.068(5) 0.120(8) 0.011(6) -0.011(6) 0.005(5)
C74 0.156(9) 0.115(8) 0.166(9) 0.013(7) -0.049(8) -0.003(7)
C75 0.160(9) 0.101(7) 0.144(9) 0.023(7) -0.023(7) -0.010(7)
C76 0.146(8) 0.091(6) 0.109(8) 0.025(6) -0.018(6) -0.021(6)
C77 0.137(9) 0.096(7) 0.147(9) 0.021(7) -0.008(7) 0.000(7)
C78 0.137(8) 0.083(5) 0.104(7) 0.024(5) -0.038(6) -0.018(5)
C79 0.35(2) 0.29(2) 0.31(2) -0.080(17) -0.064(17) -0.019(17)
C73A 0.096(7) 0.044(4) 0.087(6) 0.010(4) -0.041(5) -0.009(4)
C74A 0.062(4) 0.047(4) 0.090(6) -0.002(4) -0.009(4) -0.002(3)
C75A 0.072(5) 0.047(4) 0.089(5) -0.013(3) -0.018(4) -0.002(3)
C76A 0.078(5) 0.070(5) 0.110(7) 0.009(5) -0.040(5) -0.032(4)
C77A 0.073(6) 0.067(5) 0.102(7) 0.009(5) 0.011(5) -0.026(5)
C78A 0.124(7) 0.053(4) 0.074(5) 0.012(4) -0.024(5) -0.016(5)
C79A 0.204(16) 0.114(11) 0.113(11) 0.012(9) -0.055(11) -0.041(11)

loop_
_atom_type_symbol
_atom_type_description
_atom_type_scat_dispersion_real
_atom_type_scat_dispersion_imag
_atom_type_scat_source
C C 0.0181 0.0091 'International Tables Vol C Tables 4.2.6.8 and 6.1.1.4'
H H 0.0000 0.0000 'International Tables Vol C Tables 4.2.6.8 and 6.1.1.4'
N N 0.0311 0.0180 'International Tables Vol C Tables 4.2.6.8 and 6.1.1.4'
O O 0.0492 0.0322 'International Tables Vol C Tables 4.2.6.8 and 6.1.1.4'
Si Si 0.2541 0.3302 'International Tables Vol C Tables 4.2.6.8 and 6.1.1.4'
Cu Cu -1.9646 0.5888 'International Tables Vol C Tables 4.2.6.8 and 6.1.1.4'
B B 0.0090 0.0039 'International Tables Vol C Tables 4.2.6.8 and 6.1.1.4'

loop_
_geom_angle_atom_site_label_1
_geom_angle_atom_site_label_2
_geom_angle_atom_site_label_3
_geom_angle
O1 C1 C2 127.3(3)
C1 C2 C3 124.6(4)
C2 C3 C4 110.2(9)
C2 C3 Si1 109.6(3)
C4 C3 Si1 112.4(8)
C5 Si1 C3 111.5(4)
C5 Si1 C7 110.2(3)
C3 Si1 C7 108.0(2)
C5 Si1 C6 110.5(6)
C3 Si1 C6 108.5(5)
C7 Si1 C6 108.1(5)
C12 C7 C8 116.6(4)
C12 C7 Si1 120.7(3)
C8 C7 Si1 122.6(4)
C9 C8 C7 122.8(5)
C8 C9 C10 119.3(5)
C11 C10 C9 120.5(4)
C10 C11 C12 119.6(5)
C7 C12 C11 120.7(4)
C4A C3A C2A 102.3(9)
C4A C3A Si1A 117.9(13)
C2A C3A Si1A 111.0(6)
C6A Si1A C3A 110.9(11)
C6A Si1A C5A 112.1(17)
C3A Si1A C5A 106.4(13)
C6A Si1A C7A 110.4(11)
C3A Si1A C7A 108.4(4)
C5A Si1A C7A 108.5(15)
C12A C7A C8A 116.5(4)
C12A C7A Si1A 120.7(3)
C8A C7A Si1A 122.5(4)
C9A C8A C7A 122.7(6)
C8A C9A C10A 119.2(5)
C11A C10A C9A 120.4(4)
C10A C11A C12A 119.5(5)
C7A C12A C11A 120.6(5)
N2 C13 N1 103.98(19)
N2 C13 Cu1 127.12(16)
N1 C13 Cu1 128.71(16)
C15 C14 N1 106.2(2)
C14 C15 N2 106.7(2)
C17 C16 C21 123.5(2)
C17 C16 N1 117.7(2)
C21 C16 N1 118.8(2)
C16 C17 C18 116.8(3)
C16 C17 C22 122.6(2)
C18 C17 C22 120.5(3)
C19 C18 C17 120.9(3)
C20 C19 C18 120.9(3)
C19 C20 C21 121.3(3)
C20 C21 C16 116.6(3)
C20 C21 C25 121.7(3)
C16 C21 C25 121.7(2)
C17 C22 C23 111.9(3)
C17 C22 C24 110.3(3)
C23 C22 C24 111.3(2)
C21 C25 C27 113.6(2)
C21 C25 C26 110.6(2)
C27 C25 C26 109.6(2)
C33 C28 C29 123.1(2)
C33 C28 N2 118.1(2)
C29 C28 N2 118.7(2)
C30 C29 C28 116.5(3)
C30 C29 C34 120.7(2)
C28 C29 C34 122.8(2)
C31 C30 C29 121.9(3)
C30 C31 C32 120.2(3)
C31 C32 C33 121.1(3)
C28 C33 C32 117.1(2)
C28 C33 C37 122.5(2)
C32 C33 C37 120.4(2)
C29 C34 C35 111.0(3)
C29 C34 C36 111.3(3)
C35 C34 C36 111.1(3)
C33 C37 C38 110.6(2)
C33 C37 C39 112.1(2)
C38 C37 C39 111.0(3)
N3 C40 N4 103.49(19)
N3 C40 Cu2 126.25(17)
N4 C40 Cu2 130.13(17)
C42 C41 N3 105.7(2)
C41 C42 N4 107.0(2)
C44 C43 C48 124.1(2)
C44 C43 N3 117.7(2)
C48 C43 N3 118.2(2)
C43 C44 C45 116.5(3)
C43 C44 C49 122.1(2)
C45 C44 C49 121.4(3)
C46 C45 C44 120.8(3)
C47 C46 C45 121.0(3)
C46 C47 C48 121.1(3)
C47 C48 C43 116.5(3)
C47 C48 C52 121.5(3)
C43 C48 C52 122.1(2)
C51 C49 C44 111.8(3)
C51 C49 C50 112.4(3)
C44 C49 C50 110.2(3)
C54 C52 C48 113.9(3)
C54 C52 C53 109.8(3)
C48 C52 C53 111.0(3)
C56 C55 C60 122.9(2)
C56 C55 N4 118.15(19)
C60 C55 N4 118.9(2)
C57 C56 C55 117.9(2)
C57 C56 C61 119.5(2)
C55 C56 C61 122.6(2)
C58 C57 C56 120.3(2)
C57 C58 C59 120.5(2)
C58 C59 C60 121.6(2)
C59 C60 C55 116.7(2)
C59 C60 C64 121.1(2)
C55 C60 C64 122.1(2)
C56 C61 C62 110.5(2)
C56 C61 C63 110.53(19)
C62 C61 C63 111.6(2)
C66 C64 C65 110.5(3)
C66 C64 C60 110.4(2)
C65 C64 C60 113.6(2)
C13 N1 C14 111.83(19)
C13 N1 C16 121.48(19)
C14 N1 C16 126.42(19)
C13 N2 C15 111.22(19)
C13 N2 C28 122.52(19)
C15 N2 C28 126.09(19)
C40 N3 C41 112.5(2)
C40 N3 C43 123.80(19)
C41 N3 C43 123.4(2)
C40 N4 C42 111.30(19)
C40 N4 C55 125.44(19)
C42 N4 C55 123.26(19)
C1 O1 Cu1 124.08(19)
B1 O2 Cu2 122.28(17)
B1 O3 C67 107.8(3)
B1 O4 C68 107.5(3)
O3 C67 C70 106.6(5)
O3 C67 C69 108.0(4)
C70 C67 C69 111.6(6)
O3 C67 C68 102.1(3)
C70 C67 C68 112.8(5)
C69 C67 C68 114.9(5)
O4 C68 C71 106.7(4)
O4 C68 C72 108.6(3)
C71 C68 C72 110.0(5)
O4 C68 C67 102.1(3)
C71 C68 C67 113.9(5)
C72 C68 C67 114.8(4)
B1 O3A C67A 106.2(6)
B1 O4A C68A 108.0(6)
O3A C67A C70A 106.7(6)
O3A C67A C69A 107.8(5)
C70A C67A C69A 111.7(7)
O3A C67A C68A 101.7(4)
C70A C67A C68A 112.9(6)
C69A C67A C68A 115.0(6)
O4A C68A C71A 106.9(5)
O4A C68A C72A 108.4(5)
C71A C68A C72A 110.2(6)
O4A C68A C67A 101.8(4)
C71A C68A C67A 114.2(6)
C72A C68A C67A 114.6(6)
O1 Cu1 C13 174.78(9)
O2 Cu2 C40 178.89(10)
O2 B1 O4A 126.3(4)
O2 B1 O3 125.7(3)
O2 B1 O4 123.8(3)
O3 B1 O4 110.4(3)
O2 B1 O3A 123.1(4)
O4A B1 O3A 110.6(6)
C74 C73 C78 120.0
C73 C74 C75 120.0
C76 C75 C74 120.0
C77 C76 C75 120.0
C76 C77 C78 120.0
C77 C78 C73 120.0
C77 C78 C79 119.8(2)
C73 C78 C79 119.8(2)
C74A C73A C78A 120.0
C75A C74A C73A 120.0
C74A C75A C76A 120.0
C77A C76A C75A 120.0
C76A C77A C78A 120.0
C77A C78A C73A 120.0
C77A C78A C79A 119.9(2)
C73A C78A C79A 120.1(2)

loop_
_geom_bond_atom_site_label_1
_geom_bond_atom_site_label_2
_geom_bond_distance
C1 O1 1.293(4)
C1 C2 1.331(6)
C2 C3 1.529(6)
C3 C4 1.530(19)
C3 Si1 1.873(4)
C5 Si1 1.823(12)
C6 Si1 1.933(17)
Si1 C7 1.883(4)
C7 C12 1.401(7)
C7 C8 1.407(7)
C8 C9 1.370(7)
C9 C10 1.381(7)
C10 C11 1.380(7)
C11 C12 1.412(7)
C2A C3A 1.536(11)
C3A C4A 1.42(3)
C3A Si1A 1.836(9)
C5A Si1A 1.84(5)
C6A Si1A 1.77(3)
Si1A C7A 1.883(4)
C7A C12A 1.402(7)
C7A C8A 1.408(7)
C8A C9A 1.370(7)
C9A C10A 1.381(7)
C10A C11A 1.380(7)
C11A C12A 1.412(7)
C13 N2 1.356(3)
C13 N1 1.360(3)
C13 Cu1 1.849(2)
C14 C15 1.355(3)
C14 N1 1.379(3)
C15 N2 1.388(3)
C16 C17 1.399(4)
C16 C21 1.400(4)
C16 N1 1.446(3)
C17 C18 1.401(4)
C17 C22 1.510(4)
C18 C19 1.376(5)
C19 C20 1.373(5)
C20 C21 1.399(4)
C21 C25 1.518(4)
C22 C23 1.530(4)
C22 C24 1.531(5)
C25 C27 1.530(4)
C25 C26 1.539(4)
C28 C33 1.396(4)
C28 C29 1.402(3)
C28 N2 1.445(3)
C29 C30 1.401(4)
C29 C34 1.510(4)
C30 C31 1.369(5)
C31 C32 1.377(5)
C32 C33 1.402(4)
C33 C37 1.520(4)
C34 C35 1.526(5)
C34 C36 1.529(4)
C37 C38 1.523(4)
C37 C39 1.527(4)
C40 N3 1.354(3)
C40 N4 1.360(3)
C40 Cu2 1.864(2)
C41 C42 1.348(4)
C41 N3 1.387(3)
C42 N4 1.391(3)
C43 C44 1.393(4)
C43 C48 1.407(4)
C43 N3 1.440(3)
C44 C45 1.393(4)
C44 C49 1.528(4)
C45 C46 1.389(5)
C46 C47 1.371(5)
C47 C48 1.390(4)
C48 C52 1.515(5)
C49 C51 1.519(5)
C49 C50 1.529(5)
C52 C54 1.509(4)
C52 C53 1.519(6)
C55 C56 1.397(3)
C55 C60 1.407(3)
C55 N4 1.441(3)
C56 C57 1.396(3)
C56 C61 1.524(3)
C57 C58 1.383(3)
C58 C59 1.385(4)
C59 C60 1.390(4)
C60 C64 1.523(4)
C61 C62 1.526(3)
C61 C63 1.530(3)
C64 C66 1.508(4)
C64 C65 1.519(4)
O1 Cu1 1.8154(17)
O2 B1 1.320(3)
O2 Cu2 1.8246(17)
O3 B1 1.392(5)
O3 C67 1.454(4)
O4 B1 1.399(5)
O4 C68 1.449(4)
C67 C70 1.518(9)
C67 C69 1.526(8)
C67 C68 1.552(6)
C68 C71 1.520(7)
C68 C72 1.525(6)
O3A B1 1.428(13)
O3A C67A 1.454(5)
O4A B1 1.363(14)
O4A C68A 1.450(4)
C67A C70A 1.518(9)
C67A C69A 1.526(8)
C67A C68A 1.552(6)
C68A C71A 1.519(8)
C68A C72A 1.525(6)
C73 C74 1.3900
C73 C78 1.3900
C74 C75 1.3900
C75 C76 1.3900
C76 C77 1.3900
C77 C78 1.3900
C78 C79 1.514(5)
C73A C74A 1.3900
C73A C78A 1.3900
C74A C75A 1.3900
C75A C76A 1.3900
C76A C77A 1.3900
C77A C78A 1.3900
C78A C79A 1.515(5)

loop_
_geom_torsion_atom_site_label_1
_geom_torsion_atom_site_label_2
_geom_torsion_atom_site_label_3
_geom_torsion_atom_site_label_4
_geom_torsion
O1 C1 C2 C3 -173.1(4)
C1 C2 C3 C4 123.7(9)
C1 C2 C3 Si1 -112.1(4)
C2 C3 Si1 C5 50.9(5)
C4 C3 Si1 C5 173.8(10)
C2 C3 Si1 C7 172.0(3)
C4 C3 Si1 C7 -65.0(9)
C2 C3 Si1 C6 -71.0(6)
C4 C3 Si1 C6 51.9(10)
C5 Si1 C7 C12 65.2(7)
C3 Si1 C7 C12 -56.7(5)
C6 Si1 C7 C12 -173.9(6)
C5 Si1 C7 C8 -118.6(11)
C3 Si1 C7 C8 119.4(10)
C6 Si1 C7 C8 2.3(11)
C12 C7 C8 C9 -5(2)
Si1 C7 C8 C9 178.6(12)
C7 C8 C9 C10 6(2)
C8 C9 C10 C11 -1(2)
C9 C10 C11 C12 -5.4(19)
C8 C7 C12 C11 -1.3(15)
Si1 C7 C12 C11 175.1(9)
C10 C11 C12 C7 6.5(17)
C4A C3A Si1A C6A -51.6(17)
C2A C3A Si1A C6A 66.0(14)
C4A C3A Si1A C5A -173.7(19)
C2A C3A Si1A C5A -56.2(16)
C4A C3A Si1A C7A 69.7(12)
C2A C3A Si1A C7A -172.7(6)
C6A Si1A C7A C12A 174.9(16)
C3A Si1A C7A C12A 53.3(11)
C5A Si1A C7A C12A -61.8(16)
C6A Si1A C7A C8A 1(2)
C3A Si1A C7A C8A -120.2(18)
C5A Si1A C7A C8A 125(2)
C12A C7A C8A C9A 8(4)
Si1A C7A C8A C9A -178(2)
C7A C8A C9A C10A -8(5)
C8A C9A C10A C11A 0(4)
C9A C10A C11A C12A 8(4)
C8A C7A C12A C11A 1(3)
Si1A C7A C12A C11A -173.3(17)
C10A C11A C12A C7A -8(3)
N1 C14 C15 N2 0.4(3)
C21 C16 C17 C18 -1.2(4)
N1 C16 C17 C18 177.1(2)
C21 C16 C17 C22 177.5(2)
N1 C16 C17 C22 -4.2(4)
C16 C17 C18 C19 -0.1(4)
C22 C17 C18 C19 -178.8(3)
C17 C18 C19 C20 1.2(5)
C18 C19 C20 C21 -1.1(5)
C19 C20 C21 C16 -0.1(4)
C19 C20 C21 C25 -177.9(3)
C17 C16 C21 C20 1.3(4)
N1 C16 C21 C20 -177.0(2)
C17 C16 C21 C25 179.0(2)
N1 C16 C21 C25 0.7(3)
C16 C17 C22 C23 129.3(3)
C18 C17 C22 C23 -52.1(4)
C16 C17 C22 C24 -106.1(3)
C18 C17 C22 C24 72.5(3)
C20 C21 C25 C27 -31.2(4)
C16 C21 C25 C27 151.1(2)
C20 C21 C25 C26 92.6(3)
C16 C21 C25 C26 -85.1(3)
C33 C28 C29 C30 0.3(4)
N2 C28 C29 C30 178.1(2)
C33 C28 C29 C34 -177.8(2)
N2 C28 C29 C34 0.0(4)
C28 C29 C30 C31 0.3(4)
C34 C29 C30 C31 178.4(3)
C29 C30 C31 C32 -0.3(5)
C30 C31 C32 C33 -0.4(5)
C29 C28 C33 C32 -0.9(4)
N2 C28 C33 C32 -178.7(2)
C29 C28 C33 C37 177.5(2)
N2 C28 C33 C37 -0.3(3)
C31 C32 C33 C28 1.0(4)
C31 C32 C33 C37 -177.5(3)
C30 C29 C34 C35 -64.5(3)
C28 C29 C34 C35 113.5(3)
C30 C29 C34 C36 59.7(4)
C28 C29 C34 C36 -122.3(3)
C28 C33 C37 C38 -115.7(3)
C32 C33 C37 C38 62.7(3)
C28 C33 C37 C39 119.8(3)
C32 C33 C37 C39 -61.8(3)
N3 C41 C42 N4 0.1(3)
C48 C43 C44 C45 -0.2(4)
N3 C43 C44 C45 -178.4(2)
C48 C43 C44 C49 180.0(2)
N3 C43 C44 C49 1.8(4)
C43 C44 C45 C46 -0.1(4)
C49 C44 C45 C46 179.7(3)
C44 C45 C46 C47 -0.1(5)
C45 C46 C47 C48 0.6(5)
C46 C47 C48 C43 -0.9(4)
C46 C47 C48 C52 179.3(3)
C44 C43 C48 C47 0.7(4)
N3 C43 C48 C47 178.9(2)
C44 C43 C48 C52 -179.4(3)
N3 C43 C48 C52 -1.3(4)
C43 C44 C49 C51 -123.3(3)
C45 C44 C49 C51 56.9(4)
C43 C44 C49 C50 110.9(3)
C45 C44 C49 C50 -68.9(4)
C47 C48 C52 C54 -40.8(4)
C43 C48 C52 C54 139.4(3)
C47 C48 C52 C53 83.7(4)
C43 C48 C52 C53 -96.1(4)
C60 C55 C56 C57 1.4(3)
N4 C55 C56 C57 -176.2(2)
C60 C55 C56 C61 -178.3(2)
N4 C55 C56 C61 4.1(3)
C55 C56 C57 C58 -0.7(3)
C61 C56 C57 C58 179.0(2)
C56 C57 C58 C59 -0.5(4)
C57 C58 C59 C60 1.2(4)
C58 C59 C60 C55 -0.6(4)
C58 C59 C60 C64 177.0(2)
C56 C55 C60 C59 -0.7(3)
N4 C55 C60 C59 176.8(2)
C56 C55 C60 C64 -178.3(2)
N4 C55 C60 C64 -0.7(3)
C57 C56 C61 C62 -61.7(3)
C55 C56 C61 C62 118.1(2)
C57 C56 C61 C63 62.4(3)
C55 C56 C61 C63 -117.9(3)
C59 C60 C64 C66 -94.0(4)
C55 C60 C64 C66 83.4(4)
C59 C60 C64 C65 30.7(3)
C55 C60 C64 C65 -151.8(3)
N2 C13 N1 C14 1.0(3)
Cu1 C13 N1 C14 -174.28(18)
N2 C13 N1 C16 175.4(2)
Cu1 C13 N1 C16 0.1(3)
C15 C14 N1 C13 -0.9(3)
C15 C14 N1 C16 -174.9(2)
C17 C16 N1 C13 -77.0(3)
C21 C16 N1 C13 101.4(3)
C17 C16 N1 C14 96.5(3)
C21 C16 N1 C14 -85.1(3)
N1 C13 N2 C15 -0.7(2)
Cu1 C13 N2 C15 174.62(17)
N1 C13 N2 C28 -176.4(2)
Cu1 C13 N2 C28 -1.0(3)
C14 C15 N2 C13 0.2(3)
C14 C15 N2 C28 175.7(2)
C33 C28 N2 C13 89.4(3)
C29 C28 N2 C13 -88.5(3)
C33 C28 N2 C15 -85.6(3)
C29 C28 N2 C15 96.5(3)
N4 C40 N3 C41 0.4(2)
Cu2 C40 N3 C41 -175.91(17)
N4 C40 N3 C43 173.9(2)
Cu2 C40 N3 C43 -2.4(3)
C42 C41 N3 C40 -0.3(3)
C42 C41 N3 C43 -173.8(2)
C44 C43 N3 C40 -88.5(3)
C48 C43 N3 C40 93.2(3)
C44 C43 N3 C41 84.3(3)
C48 C43 N3 C41 -94.0(3)
N3 C40 N4 C42 -0.3(2)
Cu2 C40 N4 C42 175.75(17)
N3 C40 N4 C55 179.6(2)
Cu2 C40 N4 C55 -4.3(3)
C41 C42 N4 C40 0.2(3)
C41 C42 N4 C55 -179.8(2)
C56 C55 N4 C40 -108.3(3)
C60 C55 N4 C40 74.0(3)
C56 C55 N4 C42 71.6(3)
C60 C55 N4 C42 -106.1(3)
C2 C1 O1 Cu1 -10.4(5)
B1 O3 C67 C70 93.4(5)
B1 O3 C67 C69 -146.6(6)
B1 O3 C67 C68 -25.1(5)
B1 O4 C68 C71 93.0(4)
B1 O4 C68 C72 -148.4(5)
B1 O4 C68 C67 -26.8(4)
O3 C67 C68 O4 31.2(4)
C70 C67 C68 O4 -82.8(5)
C69 C67 C68 O4 147.9(5)
O3 C67 C68 C71 -83.4(4)
C70 C67 C68 C71 162.6(4)
C69 C67 C68 C71 33.3(5)
O3 C67 C68 C72 148.5(5)
C70 C67 C68 C72 34.5(6)
C69 C67 C68 C72 -94.9(5)
B1 O3A C67A C70A 145.6(10)
B1 O3A C67A C69A -94.2(9)
B1 O3A C67A C68A 27.1(8)
B1 O4A C68A C71A 148.6(12)
B1 O4A C68A C72A -92.6(11)
B1 O4A C68A C67A 28.6(10)
O3A C67A C68A O4A -33.6(8)
C70A C67A C68A O4A -147.6(10)
C69A C67A C68A O4A 82.6(9)
O3A C67A C68A C71A -148.4(9)
C70A C67A C68A C71A 97.6(11)
C69A C67A C68A C71A -32.1(11)
O3A C67A C68A C72A 83.1(10)
C70A C67A C68A C72A -30.9(12)
C69A C67A C68A C72A -160.7(11)
Cu2 O2 B1 O4A -163.4(9)
Cu2 O2 B1 O3 -16.1(5)
Cu2 O2 B1 O4 168.7(3)
Cu2 O2 B1 O3A 17.9(8)
C68A O4A B1 O2 168.7(6)
C68A O4A B1 O3 15.3(10)
C68A O4A B1 O4 -99.3(14)
C68A O4A B1 O3A -12.5(12)
C67 O3 B1 O2 -166.5(4)
C67 O3 B1 O4A -12.9(8)
C67 O3 B1 O4 9.3(5)
C67 O3 B1 O3A 98.8(8)
C68 O4 B1 O2 -171.8(3)
C68 O4 B1 O4A 84.0(11)
C68 O4 B1 O3 12.3(5)
C68 O4 B1 O3A -17.2(7)
C67A O3A B1 O2 168.2(6)
C67A O3A B1 O4A -10.7(11)
C67A O3A B1 O3 -86.9(10)
C67A O3A B1 O4 13.4(9)
C78 C73 C74 C75 0.0
C73 C74 C75 C76 0.0
C74 C75 C76 C77 0.0
C75 C76 C77 C78 0.0
C76 C77 C78 C73 0.0
C76 C77 C78 C79 173.1(18)
C74 C73 C78 C77 0.0
C74 C73 C78 C79 -173.1(18)
C78A C73A C74A C75A 0.0
C73A C74A C75A C76A 0.0
C74A C75A C76A C77A 0.0
C75A C76A C77A C78A 0.0
C76A C77A C78A C73A 0.0
C76A C77A C78A C79A -178.1(12)
C74A C73A C78A C77A 0.0
C74A C73A C78A C79A 178.1(12)
